data_7240420
loop_
_publ_author_name
'Pan, Bochen'
'Wang, Zhanzhong'
'Shen, Yichun'
'Wei, Liangxiao'
'Wei, Hongyuan'
'Dang, Leping'

_publ_section_title
;
 Solvatomorphism and Phase Transformation of CL-20: Probing Properties and
 Investigating Mechanisms
;
_journal_name_full CrystEngComm
_journal_paper_doi 10.1039/D0CE00059K
_journal_year 2020
_chemical_formula_moiety 'C6 H6 N12 O12, 2(C4 H9 N O)'
_chemical_formula_sum 'C14 H24 N14 O14'
_chemical_formula_weight 612.47
_space_group_crystal_system monoclinic
_space_group_IT_number 4
_space_group_name_Hall 'P 2yb'
_space_group_name_H-M_alt 'P 1 21 1'
_atom_sites_solution_hydrogens geom
_audit_creation_date 2019-07-19
_audit_creation_method
;
Olex2 1.2
(compiled 2018.04.26 svn.r3504 for OlexSys, GUI svn.r5492)
;
_audit_update_record
;
2019-07-20 deposited with the CCDC.	2020-04-27 downloaded from the CCDC.
;
_cell_angle_alpha 90
_cell_angle_beta 103.25(3)
_cell_angle_gamma 90
_cell_formula_units_Z 4
_cell_length_a 13.344(3)
_cell_length_b 8.2595(17)
_cell_length_c 24.392(5)
_cell_measurement_reflns_used 6850
_cell_measurement_temperature 113(2)
_cell_measurement_theta_max 27.8824
_cell_measurement_theta_min 1.5678
_cell_volume 2616.8(10)
_computing_cell_refinement crystalclear
_computing_data_collection crystalclear
_computing_data_reduction crystalclear
_computing_molecular_graphics 'Olex2 (Dolomanov et al., 2009)'
_computing_publication_material 'Olex2 (Dolomanov et al., 2009)'
_computing_structure_refinement 'ShelXL (Sheldrick, 2015)'
_computing_structure_solution 'SHELXS-97 (Sheldrick, 1990)'
_diffrn_ambient_temperature 113.15
_diffrn_measured_fraction_theta_full 0.997
_diffrn_measured_fraction_theta_max 0.996
_diffrn_measurement_device_type 'rigaku saturn'
_diffrn_measurement_method '\w scans'
_diffrn_radiation_type MoK\a
_diffrn_radiation_wavelength 0.71073
_diffrn_reflns_av_R_equivalents 0.0503
_diffrn_reflns_av_unetI/netI 0.0736
_diffrn_reflns_Laue_measured_fraction_full 0.997
_diffrn_reflns_Laue_measured_fraction_max 0.996
_diffrn_reflns_limit_h_max 17
_diffrn_reflns_limit_h_min -17
_diffrn_reflns_limit_k_max 10
_diffrn_reflns_limit_k_min -10
_diffrn_reflns_limit_l_max 29
_diffrn_reflns_limit_l_min -32
_diffrn_reflns_number 29338
_diffrn_reflns_point_group_measured_fraction_full 0.993
_diffrn_reflns_point_group_measured_fraction_max 0.992
_diffrn_reflns_theta_full 25.242
_diffrn_reflns_theta_max 27.826
_diffrn_reflns_theta_min 1.605
_exptl_absorpt_coefficient_mu 0.138
_exptl_absorpt_correction_T_max 1
_exptl_absorpt_correction_T_min 0.8339
_exptl_absorpt_correction_type multi-scan
_exptl_absorpt_process_details 'SADABS (Sheldrick, 1996)'
_exptl_crystal_colour colourless
_exptl_crystal_colour_primary colourless
_exptl_crystal_density_diffrn 1.555
_exptl_crystal_description prism
_exptl_crystal_F_000 1272
_exptl_crystal_recrystallization_method 'Re-crystallisation from solvent'
_exptl_crystal_size_max 0.2
_exptl_crystal_size_mid 0.18
_exptl_crystal_size_min 0.12
_refine_diff_density_max 0.299
_refine_diff_density_min -0.331
_refine_diff_density_rms 0.064
_refine_ls_abs_structure_details
;
 Flack x determined using 2251 quotients [(I+)-(I-)]/[(I+)+(I-)]
 (Parsons, Flack and Wagner, Acta Cryst. B69 (2013) 249-259).
;
_refine_ls_abs_structure_Flack -0.1(8)
_refine_ls_extinction_coef 0.029(2)
_refine_ls_extinction_expression Fc^*^=kFc[1+0.001xFc^2^\l^3^/sin(2\q)]^-1/4^
_refine_ls_extinction_method 'SHELXL-2017/1 (Sheldrick 2017)'
_refine_ls_goodness_of_fit_ref 1.000
_refine_ls_hydrogen_treatment constr
_refine_ls_matrix_type full
_refine_ls_number_parameters 794
_refine_ls_number_reflns 12330
_refine_ls_number_restraints 50
_refine_ls_restrained_S_all 7.327
_refine_ls_R_factor_all 0.0785
_refine_ls_R_factor_gt 0.0591
_refine_ls_shift/su_max 0.000
_refine_ls_shift/su_mean 0.000
_refine_ls_structure_factor_coef Fsqd
_refine_ls_weighting_details 'w=1/[\s^2^(Fo^2^)+(0.0801P)^2^] where P=(Fo^2^+2Fc^2^)/3'
_refine_ls_weighting_scheme calc
_refine_ls_wR_factor_gt 0.1434
_refine_ls_wR_factor_ref 0.1552
_reflns_Friedel_coverage 0.863
_reflns_Friedel_fraction_full 0.989
_reflns_Friedel_fraction_max 0.987
_reflns_number_gt 8012
_reflns_number_total 12330
_reflns_threshold_expression 'I > 2\s(I)'
_cod_data_source_file d0ce00059k2.cif
_cod_data_source_block 1905620
_cod_depositor_comments
;
The following automatic conversions were performed:

data item '_exptl_absorpt_correction_type' value 'MULTI-SCAN' was
changed to 'multi-scan' in accordance with the
/home/data/users/saulius/crontab/automatic-downloads/rss-feeds/RSC/lib/dictionaries/cif_core.dic
dictionary named 'cif_core.dic' version 2.4.2 last updated on
2011-04-26.

Automatic conversion script
Id: cif_fix_values 7556 2019-12-06 15:28:31Z antanas 
;
_cod_database_code 7240420
_shelx_shelxl_version_number 2017/1
_shelx_space_group_comment
;
The symmetry employed for this shelxl refinement is uniquely defined
by the following loop, which should always be used as a source of
symmetry information in preference to the above space-group names.
They are only intended as comments.
;
_shelx_estimated_absorpt_t_max 0.984
_shelx_estimated_absorpt_t_min 0.973
_olex2_refinement_description
;
1. Fixed Uiso
 At 1.2 times of:
  All C(H) groups
 At 1.5 times of:
  All C(H,H,H) groups, All C(H,H,H,H,H,H) groups
2. Restrained distances
 N27-C23 = N27-C24 = N28-C26 = N28-C27 = N28-C28
 1.5 with sigma of 0.01
 N25-C14 = N25-C15 = N25-C16 = N26_$1-C18_$1 = N26_$1-C19_$1 = N26_$1-C20_$1
 1.5 with sigma of 0.01
 C13-C14 = C17_$1-C18_$1 = C25_$3-C26_$5
 1.54 with sigma of 0.01
 O25-C14 = O26_$1-C18_$1 = O28_$5-C26_$5
 1.22 with sigma of 0.01
 C15-C14A = C14-C13
 1.5 with sigma of 0.02
3. Uiso/Uaniso restraints and constraints
Uanis(N28) \\sim Ueq, Uanis(C26) \\sim Ueq, Uanis(N27) \\sim Ueq: with sigma of
0.01 and sigma for terminal atoms of 0.02
Uanis(C21) \\sim Ueq: with sigma of 0.01 and sigma for terminal atoms of 0.02
Uanis(C16) \\sim Ueq: with sigma of 0.003 and sigma for terminal atoms of 0.006
Uanis(C14A) = Uanis(C14)
Uanis(N25A) = Uanis(N25)
Uanis(C26A) = Uanis(C26)
Uanis(N28) = Uanis(N28A)
Uanis(N27A) = Uanis(N27)
Uanis(C22) = Uanis(C22A)
4. Others
 Sof(H13D)=Sof(H13E)=Sof(H13F)=Sof(H16D)=Sof(H16E)=Sof(H16F)=Sof(N25A)=1-FVAR(1)
 Sof(N25)=Sof(H15A)=Sof(H15B)=Sof(H15C)=Sof(H16A)=Sof(H16B)=Sof(H16C)=FVAR(1)
 Sof(H15D)=Sof(H15E)=Sof(H15F)=Sof(C14A)=1-FVAR(2)
 Sof(H13A)=Sof(H13B)=Sof(H13C)=Sof(C14)=FVAR(2)
 Sof(H27D)=Sof(H27E)=Sof(H27F)=Sof(C26A)=1-FVAR(3)
 Sof(H25A)=Sof(H25B)=Sof(H25C)=Sof(C26)=FVAR(3)
 Sof(H25D)=Sof(H25E)=Sof(H25F)=Sof(H28D)=Sof(H28E)=Sof(H28F)=Sof(N28A)=1-FVAR(4)
 Sof(N28)=Sof(H27A)=Sof(H27B)=Sof(H27C)=Sof(H28A)=Sof(H28B)=Sof(H28C)=FVAR(4)
 Sof(H21D)=Sof(H21E)=Sof(H21F)=Sof(H23D)=Sof(H23E)=Sof(H23F)=Sof(N27A)=1-FVAR(5)
 Sof(N27)=Sof(H23A)=Sof(H23B)=Sof(H23C)=Sof(H24A)=Sof(H24B)=Sof(H24C)=FVAR(5)
 Sof(H24D)=Sof(H24E)=Sof(H24F)=Sof(C22A)=1-FVAR(6)
 Sof(H21A)=Sof(H21B)=Sof(H21C)=Sof(C22)=FVAR(6)
5.a Ternary CH refined with riding coordinates:
 C1(H1), C2(H2), C3(H3), C4(H4), C5(H5), C6(H6), C7(H7), C8(H8), C9(H9),
 C10(H10), C11(H11), C12(H12)
5.b Idealised Me refined as rotating group:
 C13(H13A,H13B,H13C), C13(H13D,H13E,H13F), C15(H15A,H15B,H15C), C15(H15D,H15E,
 H15F), C16(H16A,H16B,H16C), C16(H16D,H16E,H16F), C17(H17A,H17B,H17C), C19(H19A,
 H19B,H19C), C20(H20A,H20B,H20C), C21(H21A,H21B,H21C), C21(H21D,H21E,H21F),
 C23(H23A,H23B,H23C), C23(H23D,H23E,H23F), C24(H24A,H24B,H24C), C24(H24D,H24E,
 H24F), C25(H25A,H25B,H25C), C25(H25D,H25E,H25F), C27(H27A,H27B,H27C), C27(H27D,
 H27E,H27F), C28(H28A,H28B,H28C), C28(H28D,H28E,H28F)
;
_olex2_submission_special_instructions 'No special instructions were received'

loop_
_space_group_symop_operation_xyz
'x, y, z'
'-x, y+1/2, -z'

loop_
_atom_site_label
_atom_site_type_symbol
_atom_site_fract_x
_atom_site_fract_y
_atom_site_fract_z
_atom_site_U_iso_or_equiv
_atom_site_adp_type
_atom_site_occupancy
_atom_site_site_symmetry_order
_atom_site_calc_flag
_atom_site_refinement_flags_posn
_atom_site_refinement_flags_adp
_atom_site_refinement_flags_occupancy
_atom_site_disorder_assembly
_atom_site_disorder_group
O1 O 1.0116(3) 0.2148(8) 0.5737(2) 0.0932(18) Uani 1 1 d . . . . .
O2 O 1.0090(4) 0.2466(8) 0.4857(2) 0.098(2) Uani 1 1 d . . . . .
O3 O 0.8419(3) 0.1259(5) 0.64298(15) 0.0593(11) Uani 1 1 d . . . . .
O4 O 0.6794(3) 0.0700(5) 0.61102(15) 0.0598(11) Uani 1 1 d . . . . .
O5 O 0.4946(3) 0.4619(6) 0.52457(16) 0.0590(10) Uani 1 1 d . . . . .
O6 O 0.5871(3) 0.6719(5) 0.55898(16) 0.0557(10) Uani 1 1 d . . . . .
O7 O 0.7681(4) 0.8548(5) 0.47635(16) 0.0673(12) Uani 1 1 d . . . . .
O8 O 0.8031(4) 0.8357(4) 0.56788(16) 0.0606(11) Uani 1 1 d . . . . .
O9 O 0.8391(3) 0.1409(5) 0.39026(17) 0.0635(11) Uani 1 1 d . . . . .
O10 O 0.6761(3) 0.0903(5) 0.38015(15) 0.0563(10) Uani 1 1 d . . . . .
O11 O 0.5206(3) 0.4095(6) 0.37321(14) 0.0556(10) Uani 1 1 d . . . . .
O12 O 0.5891(3) 0.6527(5) 0.38337(15) 0.0598(10) Uani 1 1 d . . . . .
O13 O 0.7452(3) 0.6267(4) 0.94090(15) 0.0537(9) Uani 1 1 d . . . . .
O14 O 0.7936(4) 0.6350(4) 1.03217(16) 0.0681(12) Uani 1 1 d . . . . .
O15 O 0.5420(3) 0.4713(5) 0.94654(16) 0.0552(10) Uani 1 1 d . . . . .
O16 O 0.4723(3) 0.2599(6) 0.97700(17) 0.0607(11) Uani 1 1 d . . . . .
O17 O 0.5747(3) -0.1188(5) 0.88540(16) 0.0615(11) Uani 1 1 d . . . . .
O18 O 0.7167(3) -0.0848(4) 0.85736(14) 0.0538(9) Uani 1 1 d . . . . .
O19 O 1.0184(3) 0.0221(8) 1.0137(2) 0.0920(18) Uani 1 1 d . . . . .
O20 O 0.9449(3) -0.0009(7) 0.9247(2) 0.0840(15) Uani 1 1 d . . . . .
O21 O 0.6982(3) 0.4277(5) 1.12468(16) 0.0644(11) Uani 1 1 d . . . . .
O22 O 0.6334(3) 0.1875(6) 1.13181(15) 0.0624(11) Uani 1 1 d . . . . .
O23 O 0.7682(3) -0.1323(5) 1.11993(14) 0.0580(10) Uani 1 1 d . . . . .
O24 O 0.9229(3) -0.0954(5) 1.10815(16) 0.0617(11) Uani 1 1 d . . . . .
N1 N 0.9754(4) 0.2670(7) 0.5273(2) 0.0661(15) Uani 1 1 d . . . . .
N2 N 0.8901(3) 0.3732(5) 0.52155(16) 0.0368(9) Uani 1 1 d . . . . .
N3 N 0.7641(3) 0.2201(4) 0.55773(15) 0.0347(8) Uani 1 1 d . . . . .
N4 N 0.7613(4) 0.1348(5) 0.60912(16) 0.0448(10) Uani 1 1 d . . . . .
N5 N 0.6640(3) 0.4369(4) 0.55585(15) 0.0310(8) Uani 1 1 d . . . . .
N6 N 0.5759(3) 0.5302(6) 0.54514(17) 0.0422(9) Uani 1 1 d . . . . .
N7 N 0.7737(3) 0.6125(4) 0.51542(14) 0.0317(8) Uani 1 1 d . . . . .
N8 N 0.7804(4) 0.7798(5) 0.52043(18) 0.0478(10) Uani 1 1 d . . . . .
N9 N 0.7563(3) 0.2461(4) 0.45176(14) 0.0319(8) Uani 1 1 d . . . . .
N10 N 0.7569(3) 0.1540(5) 0.40270(16) 0.0445(10) Uani 1 1 d . . . . .
N11 N 0.6488(3) 0.4666(5) 0.44871(14) 0.0312(8) Uani 1 1 d . . . . .
N12 N 0.5820(3) 0.5116(6) 0.39662(15) 0.0432(10) Uani 1 1 d . . . . .
N13 N 0.7659(3) 0.3974(4) 0.98930(14) 0.0289(7) Uani 1 1 d . . . . .
N14 N 0.7671(3) 0.5657(5) 0.98752(18) 0.0446(10) Uani 1 1 d . . . . .
N15 N 0.6171(3) 0.2327(4) 0.94758(14) 0.0291(7) Uani 1 1 d . . . . .
N16 N 0.5392(3) 0.3272(5) 0.95748(17) 0.0438(10) Uani 1 1 d . . . . .
N17 N 0.7090(3) 0.0106(4) 0.94250(13) 0.0280(7) Uani 1 1 d . . . . .
N18 N 0.6613(4) -0.0686(5) 0.89058(15) 0.0428(10) Uani 1 1 d . . . . .
N19 N 0.8690(2) 0.1513(5) 0.97969(15) 0.0330(8) Uani 1 1 d . . . . .
N20 N 0.9503(4) 0.0482(7) 0.9724(2) 0.0631(14) Uani 1 1 d . . . . .
N21 N 0.6931(3) 0.2493(4) 1.05485(14) 0.0309(8) Uani 1 1 d . . . . .
N22 N 0.6749(3) 0.2899(6) 1.10853(16) 0.0447(10) Uani 1 1 d . . . . .
N23 N 0.7918(3) 0.0241(4) 1.04841(14) 0.0307(8) Uani 1 1 d . . . . .
N24 N 0.8306(4) -0.0727(5) 1.09659(16) 0.0455(10) Uani 1 1 d . . . . .
C1 C 0.8350(3) 0.3610(5) 0.56612(17) 0.0327(9) Uani 1 1 d . . . . .
H1 H 0.884488 0.354318 0.603659 0.039 Uiso 1 1 calc R . . . .
C2 C 0.8267(3) 0.3842(6) 0.46449(17) 0.0316(9) Uani 1 1 d . . . . .
H2 H 0.870416 0.393222 0.436343 0.038 Uiso 1 1 calc R . . . .
C3 C 0.7539(3) 0.5362(5) 0.46150(17) 0.0299(9) Uani 1 1 d . . . . .
H3 H 0.763122 0.613639 0.431519 0.036 Uiso 1 1 calc R . . . .
C4 C 0.7655(3) 0.5150(5) 0.56300(16) 0.0288(9) Uani 1 1 d . . . . .
H4 H 0.783505 0.578612 0.598795 0.035 Uiso 1 1 calc R . . . .
C5 C 0.6630(3) 0.2804(6) 0.52825(17) 0.0329(9) Uani 1 1 d . . . . .
H5 H 0.606577 0.209857 0.535537 0.039 Uiso 1 1 calc R . . . .
C6 C 0.6577(3) 0.2952(5) 0.46233(17) 0.0320(9) Uani 1 1 d . . . . .
H6 H 0.599283 0.231303 0.439331 0.038 Uiso 1 1 calc R . . . .
C7 C 0.7136(3) 0.3062(5) 0.94088(17) 0.0276(9) Uani 1 1 d . . . . .
H7 H 0.702495 0.373031 0.905811 0.033 Uiso 1 1 calc R . . . .
C8 C 0.7895(3) 0.3143(5) 1.04237(17) 0.0287(9) Uani 1 1 d . . . . .
H8 H 0.826297 0.386992 1.073262 0.034 Uiso 1 1 calc R . . . .
C9 C 0.8546(3) 0.1598(5) 1.03753(16) 0.0298(9) Uani 1 1 d . . . . .
H9 H 0.922313 0.162612 1.065512 0.036 Uiso 1 1 calc R . . . .
C10 C 0.7761(3) 0.1488(5) 0.93543(17) 0.0316(9) Uani 1 1 d . . . . .
H10 H 0.793365 0.144125 0.897666 0.038 Uiso 1 1 calc R . . . .
C11 C 0.6356(3) 0.0715(5) 0.97295(17) 0.0290(9) Uani 1 1 d . . . . .
H11 H 0.571258 0.005129 0.965103 0.035 Uiso 1 1 calc R . . . .
C12 C 0.6856(3) 0.0808(6) 1.03852(17) 0.0313(9) Uani 1 1 d . . . . .
H12 H 0.645022 0.017184 1.060823 0.038 Uiso 1 1 calc R . . . .
O25 O 0.8170(4) 0.4999(6) 0.68320(15) 0.0781(14) Uani 1 1 d D . . . .
N25 N 0.8506(5) 0.5087(8) 0.7783(2) 0.0503(15) Uani 0.761(9) 1 d D . P A 1
C13 C 0.7719(5) 0.7516(8) 0.7270(3) 0.0717(18) Uani 1 1 d D . . . .
H13A H 0.723511 0.775407 0.691163 0.108 Uiso 0.749(11) 1 calc GR . P A 1
H13B H 0.829531 0.828131 0.732715 0.108 Uiso 0.749(11) 1 calc GR . P A 1
H13C H 0.736644 0.761927 0.757885 0.108 Uiso 0.749(11) 1 calc GR . P A 1
H13D H 0.799434 0.856528 0.742150 0.108 Uiso 0.239(9) 1 calc GR . P A 2
H13E H 0.698195 0.746557 0.726052 0.108 Uiso 0.239(9) 1 calc GR . P A 2
H13F H 0.782274 0.738752 0.688709 0.108 Uiso 0.239(9) 1 calc GR . P A 2
C14 C 0.8129(6) 0.5781(9) 0.7256(3) 0.0520(19) Uani 0.749(11) 1 d D . P A 1
C15 C 0.8938(5) 0.3476(7) 0.7772(3) 0.0667(17) Uani 1 1 d D . . . .
H15A H 0.880470 0.308631 0.738289 0.100 Uiso 0.761(9) 1 calc GR . P A 1
H15B H 0.861820 0.273898 0.799728 0.100 Uiso 0.761(9) 1 calc GR . P A 1
H15C H 0.968223 0.351539 0.792994 0.100 Uiso 0.761(9) 1 calc GR . P A 1
H15D H 0.845722 0.310334 0.799501 0.100 Uiso 0.251(11) 1 calc GR . P A 2
H15E H 0.957493 0.385194 0.802581 0.100 Uiso 0.251(11) 1 calc GR . P A 2
H15F H 0.909405 0.258040 0.754185 0.100 Uiso 0.251(11) 1 calc GR . P A 2
C16 C 0.8523(5) 0.6001(9) 0.8292(2) 0.0704(17) Uani 1 1 d D U . . .
H16A H 0.870164 0.712995 0.823622 0.106 Uiso 0.761(9) 1 calc GR . P A 1
H16B H 0.903569 0.553398 0.860485 0.106 Uiso 0.761(9) 1 calc GR . P A 1
H16C H 0.784174 0.595641 0.837915 0.106 Uiso 0.761(9) 1 calc GR . P A 1
H16D H 0.841894 0.704259 0.846314 0.106 Uiso 0.239(9) 1 calc GR . P A 2
H16E H 0.924044 0.565935 0.842576 0.106 Uiso 0.239(9) 1 calc GR . P A 2
H16F H 0.806669 0.518695 0.839780 0.106 Uiso 0.239(9) 1 calc GR . P A 2
O26 O 0.6496(4) 0.2695(5) 0.82418(14) 0.0694(13) Uani 1 1 d D . . . .
N26 N 0.5747(4) 0.4382(6) 0.75483(17) 0.0558(12) Uani 1 1 d D . . . .
C17 C 0.6400(5) 0.1752(10) 0.7308(2) 0.080(2) Uani 1 1 d D . . . .
H17A H 0.684545 0.223962 0.708517 0.120 Uiso 1 1 calc GR . . . .
H17B H 0.574150 0.144620 0.705945 0.120 Uiso 1 1 calc GR . . . .
H17C H 0.673506 0.078612 0.750117 0.120 Uiso 1 1 calc GR . . . .
C18 C 0.6214(4) 0.2955(7) 0.77379(19) 0.0539(14) Uani 1 1 d D . . . .
C19 C 0.5499(5) 0.5531(8) 0.7956(3) 0.0713(18) Uani 1 1 d D . . . .
H19A H 0.550761 0.496872 0.831103 0.107 Uiso 1 1 calc GR . . . .
H19B H 0.481268 0.598811 0.780633 0.107 Uiso 1 1 calc GR . . . .
H19C H 0.600934 0.640444 0.802363 0.107 Uiso 1 1 calc GR . . . .
C20 C 0.5379(6) 0.4722(10) 0.6951(2) 0.083(2) Uani 1 1 d D . . . .
H20A H 0.546770 0.587677 0.688232 0.124 Uiso 1 1 calc GR . . . .
H20B H 0.464868 0.443778 0.683273 0.124 Uiso 1 1 calc GR . . . .
H20C H 0.577409 0.408148 0.673560 0.124 Uiso 1 1 calc GR . . . .
O27 O 0.7460(3) 0.4601(5) 0.34451(14) 0.0553(10) Uani 1 1 d . . . . .
N27 N 0.7139(6) 0.6363(10) 0.2760(3) 0.0564(18) Uani 0.630(8) 1 d D U P B 1
C21 C 0.6206(7) 0.3833(10) 0.2571(3) 0.095(3) Uani 1 1 d . U . . .
H21A H 0.652534 0.330230 0.229442 0.142 Uiso 0.650(12) 1 calc GR . P B 1
H21B H 0.564009 0.452587 0.237468 0.142 Uiso 0.650(12) 1 calc GR . P B 1
H21C H 0.593706 0.300967 0.278855 0.142 Uiso 0.650(12) 1 calc GR . P B 1
H21D H 0.547362 0.376142 0.257317 0.142 Uiso 0.370(8) 1 calc GR . P B 2
H21E H 0.661395 0.327365 0.290177 0.142 Uiso 0.370(8) 1 calc GR . P B 2
H21F H 0.632287 0.332403 0.222798 0.142 Uiso 0.370(8) 1 calc GR . P B 2
C23 C 0.6495(7) 0.6901(9) 0.2189(3) 0.087(2) Uani 1 1 d D . . . .
H23A H 0.601354 0.774895 0.224329 0.131 Uiso 0.630(8) 1 calc GR . P B 1
H23B H 0.610812 0.597399 0.199692 0.131 Uiso 0.630(8) 1 calc GR . P B 1
H23C H 0.694966 0.732436 0.195905 0.131 Uiso 0.630(8) 1 calc GR . P B 1
H23D H 0.696623 0.664894 0.194590 0.131 Uiso 0.370(8) 1 calc GR . P B 2
H23E H 0.669761 0.792774 0.238390 0.131 Uiso 0.370(8) 1 calc GR . P B 2
H23F H 0.579140 0.699163 0.195863 0.131 Uiso 0.370(8) 1 calc GR . P B 2
C24 C 0.7854(6) 0.7481(9) 0.3128(3) 0.084(2) Uani 1 1 d D . . . .
H24A H 0.840193 0.779780 0.294269 0.126 Uiso 0.630(8) 1 calc GR . P B 1
H24B H 0.815595 0.694085 0.348552 0.126 Uiso 0.630(8) 1 calc GR . P B 1
H24C H 0.747764 0.844705 0.320080 0.126 Uiso 0.630(8) 1 calc GR . P B 1
H24D H 0.736789 0.835889 0.298872 0.126 Uiso 0.350(12) 1 calc GR . P B 2
H24E H 0.839446 0.746790 0.291593 0.126 Uiso 0.350(12) 1 calc GR . P B 2
H24F H 0.816431 0.765363 0.352854 0.126 Uiso 0.350(12) 1 calc GR . P B 2
O28 O 0.8840(3) 0.2283(5) 0.15814(14) 0.0591(10) Uani 1 1 d D . . . .
N28 N 0.9266(6) 0.2584(10) 0.2535(3) 0.0538(17) Uani 0.592(8) 1 d D U P C 1
C25 C 0.9568(7) 0.4912(9) 0.1989(3) 0.094(3) Uani 1 1 d D . . . .
H25A H 1.029235 0.491988 0.219137 0.141 Uiso 0.524(10) 1 calc GR . P C 1
H25B H 0.917244 0.563514 0.217805 0.141 Uiso 0.524(10) 1 calc GR . P C 1
H25C H 0.951144 0.528351 0.160113 0.141 Uiso 0.524(10) 1 calc GR . P C 1
H25D H 0.936897 0.595182 0.212561 0.141 Uiso 0.408(8) 1 calc GR . P C 2
H25E H 0.914989 0.470772 0.160888 0.141 Uiso 0.408(8) 1 calc GR . P C 2
H25F H 1.029724 0.494404 0.197807 0.141 Uiso 0.408(8) 1 calc GR . P C 2
C26 C 0.9167(9) 0.3294(13) 0.1981(3) 0.050(2) Uani 0.524(10) 1 d D U P C 1
C27 C 0.8818(6) 0.0943(8) 0.2521(3) 0.084(2) Uani 1 1 d D . . . .
H27A H 0.812896 0.101347 0.259643 0.126 Uiso 0.592(8) 1 calc GR . P C 1
H27B H 0.925818 0.026772 0.280949 0.126 Uiso 0.592(8) 1 calc GR . P C 1
H27C H 0.877111 0.046005 0.214930 0.126 Uiso 0.592(8) 1 calc GR . P C 1
H27D H 0.836636 0.138099 0.275015 0.126 Uiso 0.476(10) 1 calc GR . P C 2
H27E H 0.947384 0.061113 0.276772 0.126 Uiso 0.476(10) 1 calc GR . P C 2
H27F H 0.848816 0.000401 0.230843 0.126 Uiso 0.476(10) 1 calc GR . P C 2
C28 C 0.9697(5) 0.3565(9) 0.3031(2) 0.0699(18) Uani 1 1 d D . . . .
H28A H 0.995225 0.459050 0.291313 0.105 Uiso 0.592(8) 1 calc GR . P C 1
H28B H 1.026653 0.297841 0.327574 0.105 Uiso 0.592(8) 1 calc GR . P C 1
H28C H 0.916218 0.378519 0.323726 0.105 Uiso 0.592(8) 1 calc GR . P C 1
H28D H 1.028327 0.283615 0.316005 0.105 Uiso 0.408(8) 1 calc GR . P C 2
H28E H 0.911271 0.319355 0.317840 0.105 Uiso 0.408(8) 1 calc GR . P C 2
H28F H 0.988876 0.466403 0.316732 0.105 Uiso 0.408(8) 1 calc GR . P C 2
N25A N 0.8270(15) 0.618(3) 0.7638(8) 0.0503(15) Uani 0.239(9) 1 d . . P A 2
C14A C 0.8436(19) 0.491(3) 0.7379(9) 0.0520(19) Uani 0.251(11) 1 d D . P A 2
C26A C 0.9026(10) 0.2306(16) 0.2092(5) 0.050(2) Uani 0.476(10) 1 d . . P C 2
N28A N 0.9393(9) 0.3569(17) 0.2380(5) 0.0538(17) Uani 0.408(8) 1 d . . P C 2
C22 C 0.7039(7) 0.4904(12) 0.2983(3) 0.0468(19) Uani 0.650(12) 1 d . . P B 1
N27A N 0.6537(12) 0.5662(16) 0.2586(5) 0.0564(18) Uani 0.370(8) 1 d . . P B 2
C22A C 0.7255(15) 0.579(2) 0.3049(7) 0.0468(19) Uani 0.350(12) 1 d . . P B 2

loop_
_atom_site_aniso_label
_atom_site_aniso_U_11
_atom_site_aniso_U_22
_atom_site_aniso_U_33
_atom_site_aniso_U_23
_atom_site_aniso_U_13
_atom_site_aniso_U_12
O1 0.053(3) 0.127(5) 0.090(3) 0.004(3) -0.004(2) 0.046(3)
O2 0.057(3) 0.150(5) 0.091(4) -0.032(4) 0.023(2) 0.040(3)
O3 0.087(3) 0.041(2) 0.0389(18) 0.0041(16) -0.0090(19) 0.016(2)
O4 0.078(3) 0.058(3) 0.051(2) 0.0184(19) 0.033(2) 0.007(2)
O5 0.0337(18) 0.074(3) 0.072(3) -0.003(2) 0.0183(17) 0.0047(19)
O6 0.061(2) 0.044(2) 0.065(2) -0.0057(19) 0.0199(18) 0.0205(19)
O7 0.118(4) 0.0297(19) 0.054(2) 0.0080(17) 0.020(2) -0.005(2)
O8 0.102(3) 0.0308(19) 0.052(2) -0.0154(16) 0.023(2) -0.007(2)
O9 0.079(3) 0.056(3) 0.068(2) -0.021(2) 0.044(2) 0.001(2)
O10 0.070(2) 0.054(2) 0.0422(19) -0.0186(17) 0.0080(18) -0.019(2)
O11 0.0386(18) 0.085(3) 0.0366(18) 0.0100(19) -0.0060(15) -0.008(2)
O12 0.061(2) 0.062(3) 0.053(2) 0.027(2) 0.0067(18) 0.015(2)
O13 0.084(3) 0.0302(18) 0.047(2) 0.0089(15) 0.0140(18) 0.0001(18)
O14 0.123(4) 0.0298(19) 0.048(2) -0.0108(17) 0.012(2) -0.008(2)
O15 0.057(2) 0.038(2) 0.073(2) 0.0083(19) 0.0212(19) 0.0212(18)
O16 0.0355(19) 0.068(3) 0.085(3) 0.007(2) 0.0272(19) 0.0064(19)
O17 0.058(2) 0.061(3) 0.058(2) -0.024(2) -0.0029(19) -0.014(2)
O18 0.088(3) 0.0383(19) 0.0366(17) -0.0074(15) 0.0175(18) 0.0095(19)
O19 0.045(2) 0.136(5) 0.091(3) 0.020(3) 0.008(2) 0.054(3)
O20 0.072(3) 0.107(4) 0.083(3) -0.014(3) 0.040(2) 0.040(3)
O21 0.095(3) 0.050(2) 0.059(2) -0.0254(19) 0.038(2) -0.009(2)
O22 0.075(3) 0.079(3) 0.0440(19) -0.014(2) 0.0357(19) -0.025(2)
O23 0.091(3) 0.044(2) 0.0394(18) 0.0167(16) 0.0156(19) -0.012(2)
O24 0.057(2) 0.051(2) 0.061(2) 0.0153(19) -0.0198(19) 0.0048(19)
N1 0.035(2) 0.080(4) 0.078(4) -0.014(3) 0.003(2) 0.021(3)
N2 0.0201(16) 0.040(2) 0.050(2) -0.0056(18) 0.0072(15) 0.0042(16)
N3 0.044(2) 0.0280(18) 0.0294(18) 0.0036(14) 0.0037(16) 0.0081(16)
N4 0.073(3) 0.031(2) 0.0303(19) 0.0033(17) 0.011(2) 0.015(2)
N5 0.0288(17) 0.0317(19) 0.0346(18) 0.0015(15) 0.0115(14) 0.0047(15)
N6 0.041(2) 0.046(2) 0.044(2) 0.0034(19) 0.0192(18) 0.0121(19)
N7 0.043(2) 0.0175(16) 0.0361(19) -0.0003(14) 0.0123(16) -0.0001(15)
N8 0.069(3) 0.0222(19) 0.055(3) -0.0037(19) 0.020(2) 0.0008(19)
N9 0.037(2) 0.0293(19) 0.0311(18) -0.0068(15) 0.0110(15) 0.0010(16)
N10 0.060(3) 0.039(2) 0.037(2) -0.0087(18) 0.0159(19) -0.001(2)
N11 0.0287(17) 0.0339(19) 0.0293(17) 0.0049(15) 0.0033(14) 0.0011(15)
N12 0.037(2) 0.062(3) 0.0311(19) 0.010(2) 0.0085(16) 0.009(2)
N13 0.0378(19) 0.0182(16) 0.0305(17) -0.0001(13) 0.0077(14) -0.0030(14)
N14 0.065(3) 0.0236(19) 0.045(2) -0.0029(17) 0.012(2) -0.0045(19)
N15 0.0266(17) 0.0282(18) 0.0320(17) -0.0013(14) 0.0059(14) 0.0051(14)
N16 0.032(2) 0.048(3) 0.050(2) -0.0044(19) 0.0060(18) 0.0139(18)
N17 0.0337(18) 0.0219(17) 0.0273(16) -0.0048(14) 0.0047(14) 0.0017(14)
N18 0.066(3) 0.030(2) 0.0293(19) -0.0030(16) 0.0038(19) 0.011(2)
N19 0.0261(17) 0.036(2) 0.0396(19) 0.0031(16) 0.0125(15) 0.0093(15)
N20 0.049(3) 0.075(4) 0.072(3) -0.001(3) 0.027(3) 0.031(3)
N21 0.0380(19) 0.0300(19) 0.0288(17) -0.0058(14) 0.0161(15) -0.0023(15)
N22 0.051(2) 0.054(3) 0.034(2) -0.0140(19) 0.0196(19) -0.006(2)
N23 0.0332(18) 0.0274(18) 0.0293(17) 0.0084(15) 0.0026(14) -0.0004(15)
N24 0.063(3) 0.032(2) 0.0316(19) 0.0027(16) -0.0096(19) -0.003(2)
C1 0.033(2) 0.031(2) 0.031(2) -0.0027(18) -0.0002(17) 0.0076(18)
C2 0.025(2) 0.035(2) 0.037(2) -0.0041(19) 0.0122(17) -0.0003(18)
C3 0.031(2) 0.026(2) 0.034(2) 0.0023(17) 0.0104(17) -0.0014(17)
C4 0.036(2) 0.0235(19) 0.0268(19) -0.0041(16) 0.0069(17) 0.0023(17)
C5 0.033(2) 0.031(2) 0.035(2) -0.0001(18) 0.0092(18) -0.0001(18)
C6 0.031(2) 0.031(2) 0.033(2) -0.0002(18) 0.0051(17) -0.0056(18)
C7 0.032(2) 0.023(2) 0.0282(19) -0.0013(16) 0.0071(17) 0.0033(16)
C8 0.031(2) 0.027(2) 0.0277(19) -0.0034(16) 0.0060(17) -0.0044(17)
C9 0.0227(19) 0.032(2) 0.033(2) 0.0063(18) 0.0042(16) 0.0008(17)
C10 0.041(2) 0.026(2) 0.031(2) -0.0016(17) 0.0137(18) 0.0066(19)
C11 0.0253(19) 0.029(2) 0.032(2) -0.0002(16) 0.0040(16) -0.0046(17)
C12 0.030(2) 0.036(2) 0.028(2) -0.0031(17) 0.0061(16) -0.0057(18)
O25 0.125(4) 0.072(3) 0.0297(18) 0.001(2) 0.002(2) 0.030(3)
N25 0.050(3) 0.062(4) 0.037(3) -0.004(3) 0.004(2) 0.010(3)
C13 0.086(5) 0.059(4) 0.077(4) 0.016(3) 0.034(4) 0.018(4)
C14 0.064(5) 0.049(5) 0.042(4) 0.002(4) 0.009(3) -0.002(4)
C15 0.071(4) 0.054(4) 0.066(4) 0.001(3) -0.004(3) 0.015(3)
C16 0.072(3) 0.082(3) 0.058(3) -0.015(3) 0.015(2) 0.007(3)
O26 0.114(4) 0.052(2) 0.0334(19) -0.0017(17) -0.002(2) 0.027(2)
N26 0.056(3) 0.055(3) 0.048(2) 0.002(2) -0.004(2) 0.008(2)
C17 0.082(4) 0.090(5) 0.053(3) -0.035(4) -0.016(3) 0.025(4)
C18 0.058(3) 0.062(4) 0.036(3) -0.010(2) -0.002(2) 0.006(3)
C19 0.083(5) 0.048(4) 0.080(4) -0.009(3) 0.014(4) 0.015(3)
C20 0.104(5) 0.079(5) 0.047(3) 0.011(3) -0.021(3) 0.003(4)
O27 0.069(2) 0.062(2) 0.0375(19) -0.0001(17) 0.0177(17) -0.008(2)
N27 0.088(5) 0.047(4) 0.041(4) -0.003(3) 0.027(4) -0.014(3)
C21 0.143(6) 0.087(5) 0.064(4) -0.035(4) 0.046(4) -0.053(5)
C23 0.148(7) 0.059(4) 0.068(4) 0.022(3) 0.053(4) 0.030(5)
C24 0.123(6) 0.059(4) 0.071(4) 0.003(3) 0.023(4) -0.044(4)
O28 0.076(3) 0.064(2) 0.0314(17) -0.0022(16) 0.0001(17) -0.020(2)
N28 0.063(4) 0.056(5) 0.042(4) -0.011(3) 0.012(3) -0.016(4)
C25 0.131(7) 0.049(4) 0.104(6) 0.005(4) 0.032(5) -0.035(4)
C26 0.055(4) 0.056(5) 0.035(4) 0.000(4) 0.000(3) -0.010(4)
C27 0.118(6) 0.060(4) 0.089(5) 0.020(4) 0.052(5) -0.007(4)
C28 0.073(4) 0.088(5) 0.052(3) -0.029(3) 0.019(3) -0.020(4)
N25A 0.050(3) 0.062(4) 0.037(3) -0.004(3) 0.004(2) 0.010(3)
C14A 0.064(5) 0.049(5) 0.042(4) 0.002(4) 0.009(3) -0.002(4)
C26A 0.055(4) 0.056(5) 0.035(4) 0.000(4) 0.000(3) -0.010(4)
N28A 0.063(4) 0.056(5) 0.042(4) -0.011(3) 0.012(3) -0.016(4)
C22 0.071(5) 0.043(5) 0.032(3) -0.006(4) 0.023(3) -0.009(5)
N27A 0.088(5) 0.047(4) 0.041(4) -0.003(3) 0.027(4) -0.014(3)
C22A 0.071(5) 0.043(5) 0.032(3) -0.006(4) 0.023(3) -0.009(5)

loop_
_atom_type_symbol
_atom_type_description
_atom_type_scat_dispersion_real
_atom_type_scat_dispersion_imag
_atom_type_scat_source
C C 0.0033 0.0016 'International Tables Vol C Tables 4.2.6.8 and 6.1.1.4'
H H 0.0000 0.0000 'International Tables Vol C Tables 4.2.6.8 and 6.1.1.4'
N N 0.0061 0.0033 'International Tables Vol C Tables 4.2.6.8 and 6.1.1.4'
O O 0.0106 0.0060 'International Tables Vol C Tables 4.2.6.8 and 6.1.1.4'

loop_
_geom_angle_atom_site_label_1
_geom_angle_atom_site_label_2
_geom_angle_atom_site_label_3
_geom_angle
_geom_angle_site_symmetry_1
_geom_angle_site_symmetry_3
_geom_angle_publ_flag
O1 N1 O2 126.3(5) . . ?
O1 N1 N2 117.0(5) . . ?
O2 N1 N2 116.5(5) . . ?
N1 N2 C1 114.7(4) . . ?
N1 N2 C2 114.2(4) . . ?
C1 N2 C2 116.0(3) . . ?
N4 N3 C1 113.9(3) . . ?
N4 N3 C5 112.8(4) . . ?
C5 N3 C1 106.7(3) . . ?
O3 N4 O4 127.8(4) . . ?
O3 N4 N3 115.4(5) . . ?
O4 N4 N3 116.5(4) . . ?
N6 N5 C4 119.9(4) . . ?
N6 N5 C5 119.5(4) . . ?
C5 N5 C4 110.7(3) . . ?
O5 N6 N5 117.2(4) . . ?
O6 N6 O5 126.7(4) . . ?
O6 N6 N5 116.1(4) . . ?
N8 N7 C3 121.0(4) . . ?
N8 N7 C4 120.1(3) . . ?
C3 N7 C4 117.7(3) . . ?
O7 N8 N7 115.8(4) . . ?
O8 N8 O7 126.8(4) . . ?
O8 N8 N7 117.3(4) . . ?
N10 N9 C2 118.0(3) . . ?
N10 N9 C6 118.6(3) . . ?
C6 N9 C2 107.9(3) . . ?
O9 N10 O10 127.7(4) . . ?
O9 N10 N9 116.1(4) . . ?
O10 N10 N9 116.0(4) . . ?
N12 N11 C3 117.1(3) . . ?
N12 N11 C6 117.4(4) . . ?
C6 N11 C3 107.9(3) . . ?
O11 N12 N11 116.9(4) . . ?
O12 N12 O11 128.3(4) . . ?
O12 N12 N11 114.6(4) . . ?
N14 N13 C7 120.3(3) . . ?
N14 N13 C8 120.3(3) . . ?
C8 N13 C7 117.1(3) . . ?
O13 N14 N13 116.2(4) . . ?
O14 N14 O13 127.1(4) . . ?
O14 N14 N13 116.6(4) . . ?
N16 N15 C7 120.5(4) . . ?
N16 N15 C11 120.4(4) . . ?
C11 N15 C7 110.9(3) . . ?
O15 N16 O16 125.7(4) . . ?
O15 N16 N15 117.1(4) . . ?
O16 N16 N15 117.2(4) . . ?
N18 N17 C10 113.9(3) . . ?
N18 N17 C11 113.3(3) . . ?
C11 N17 C10 106.8(3) . . ?
O17 N18 O18 127.1(4) . . ?
O17 N18 N17 118.0(4) . . ?
O18 N18 N17 114.8(4) . . ?
N20 N19 C9 114.8(4) . . ?
N20 N19 C10 116.5(4) . . ?
C10 N19 C9 116.1(3) . . ?
O19 N20 O20 127.1(5) . . ?
O19 N20 N19 116.8(5) . . ?
O20 N20 N19 116.1(4) . . ?
N22 N21 C8 116.2(3) . . ?
N22 N21 C12 117.6(3) . . ?
C12 N21 C8 107.5(3) . . ?
O21 N22 N21 115.5(4) . . ?
O22 N22 O21 127.3(4) . . ?
O22 N22 N21 117.1(4) . . ?
N24 N23 C9 117.9(3) . . ?
N24 N23 C12 118.3(4) . . ?
C12 N23 C9 107.4(3) . . ?
O23 N24 N23 117.2(4) . . ?
O24 N24 O23 126.6(4) . . ?
O24 N24 N23 116.0(4) . . ?
N2 C1 N3 111.6(3) . . ?
N2 C1 H1 110.4 . . ?
N2 C1 C4 107.7(3) . . ?
N3 C1 H1 110.4 . . ?
N3 C1 C4 106.2(3) . . ?
C4 C1 H1 110.4 . . ?
N2 C2 N9 110.9(4) . . ?
N2 C2 H2 111.0 . . ?
N2 C2 C3 108.1(3) . . ?
N9 C2 H2 111.0 . . ?
N9 C2 C3 104.5(3) . . ?
C3 C2 H2 111.0 . . ?
N7 C3 N11 109.4(3) . . ?
N7 C3 C2 109.0(3) . . ?
N7 C3 H3 111.3 . . ?
N11 C3 C2 104.1(3) . . ?
N11 C3 H3 111.3 . . ?
C2 C3 H3 111.3 . . ?
N5 C4 C1 99.7(3) . . ?
N5 C4 H4 111.3 . . ?
N7 C4 N5 112.8(3) . . ?
N7 C4 C1 109.9(3) . . ?
N7 C4 H4 111.3 . . ?
C1 C4 H4 111.3 . . ?
N3 C5 H5 111.2 . . ?
N3 C5 C6 110.1(3) . . ?
N5 C5 N3 99.6(3) . . ?
N5 C5 H5 111.2 . . ?
N5 C5 C6 113.0(4) . . ?
C6 C5 H5 111.2 . . ?
N9 C6 C5 108.9(3) . . ?
N9 C6 H6 111.9 . . ?
N11 C6 N9 105.1(3) . . ?
N11 C6 C5 106.7(3) . . ?
N11 C6 H6 111.9 . . ?
C5 C6 H6 111.9 . . ?
N13 C7 N15 113.5(3) . . ?
N13 C7 H7 111.2 . . ?
N13 C7 C10 109.6(3) . . ?
N15 C7 H7 111.2 . . ?
N15 C7 C10 99.4(3) . . ?
C10 C7 H7 111.2 . . ?
N13 C8 N21 109.7(3) . . ?
N13 C8 H8 111.2 . . ?
N13 C8 C9 109.4(3) . . ?
N21 C8 H8 111.2 . . ?
N21 C8 C9 104.0(3) . . ?
C9 C8 H8 111.2 . . ?
N19 C9 C8 108.0(3) . . ?
N19 C9 H9 111.1 . . ?
N23 C9 N19 110.2(3) . . ?
N23 C9 C8 105.1(3) . . ?
N23 C9 H9 111.1 . . ?
C8 C9 H9 111.1 . . ?
N17 C10 C7 106.3(3) . . ?
N17 C10 H10 110.5 . . ?
N19 C10 N17 111.2(3) . . ?
N19 C10 C7 107.9(3) . . ?
N19 C10 H10 110.5 . . ?
C7 C10 H10 110.5 . . ?
N15 C11 H11 111.3 . . ?
N15 C11 C12 111.9(3) . . ?
N17 C11 N15 99.6(3) . . ?
N17 C11 H11 111.3 . . ?
N17 C11 C12 110.9(3) . . ?
C12 C11 H11 111.3 . . ?
N21 C12 N23 105.1(3) . . ?
N21 C12 C11 108.1(3) . . ?
N21 C12 H12 111.6 . . ?
N23 C12 C11 108.6(3) . . ?
N23 C12 H12 111.6 . . ?
C11 C12 H12 111.6 . . ?
C14 N25 C15 115.0(5) . . ?
C14 N25 C16 120.5(6) . . ?
C16 N25 C15 124.3(6) . . ?
H13A C13 H13B 109.5 . . ?
H13A C13 H13C 109.5 . . ?
H13B C13 H13C 109.5 . . ?
H13D C13 H13E 109.5 . . ?
H13D C13 H13F 109.5 . . ?
H13E C13 H13F 109.5 . . ?
C14 C13 H13A 109.5 . . ?
C14 C13 H13B 109.5 . . ?
C14 C13 H13C 109.5 . . ?
N25A C13 H13D 109.5 . . ?
N25A C13 H13E 109.5 . . ?
N25A C13 H13F 109.5 . . ?
O25 C14 N25 118.9(6) . . ?
O25 C14 C13 126.2(6) . . ?
N25 C14 C13 114.8(6) . . ?
N25 C15 H15A 109.5 . . ?
N25 C15 H15B 109.5 . . ?
N25 C15 H15C 109.5 . . ?
H15A C15 H15B 109.5 . . ?
H15A C15 H15C 109.5 . . ?
H15B C15 H15C 109.5 . . ?
H15D C15 H15E 109.5 . . ?
H15D C15 H15F 109.5 . . ?
H15E C15 H15F 109.5 . . ?
C14A C15 H15D 109.5 . . ?
C14A C15 H15E 109.5 . . ?
C14A C15 H15F 109.5 . . ?
N25 C16 H16A 109.5 . . ?
N25 C16 H16B 109.5 . . ?
N25 C16 H16C 109.5 . . ?
H16A C16 H16B 109.5 . . ?
H16A C16 H16C 109.5 . . ?
H16B C16 H16C 109.5 . . ?
H16D C16 H16E 109.5 . . ?
H16D C16 H16F 109.5 . . ?
H16E C16 H16F 109.5 . . ?
N25A C16 H16D 109.5 . . ?
N25A C16 H16E 109.5 . . ?
N25A C16 H16F 109.5 . . ?
C18 N26 C19 119.1(4) . . ?
C18 N26 C20 122.0(5) . . ?
C20 N26 C19 118.5(5) . . ?
H17A C17 H17B 109.5 . . ?
H17A C17 H17C 109.5 . . ?
H17B C17 H17C 109.5 . . ?
C18 C17 H17A 109.5 . . ?
C18 C17 H17B 109.5 . . ?
C18 C17 H17C 109.5 . . ?
O26 C18 N26 120.4(5) . . ?
O26 C18 C17 121.5(5) . . ?
N26 C18 C17 118.0(5) . . ?
N26 C19 H19A 109.5 . . ?
N26 C19 H19B 109.5 . . ?
N26 C19 H19C 109.5 . . ?
H19A C19 H19B 109.5 . . ?
H19A C19 H19C 109.5 . . ?
H19B C19 H19C 109.5 . . ?
N26 C20 H20A 109.5 . . ?
N26 C20 H20B 109.5 . . ?
N26 C20 H20C 109.5 . . ?
H20A C20 H20B 109.5 . . ?
H20A C20 H20C 109.5 . . ?
H20B C20 H20C 109.5 . . ?
C24 N27 C23 121.6(7) . . ?
C22 N27 C23 123.0(7) . . ?
C22 N27 C24 115.2(7) . . ?
H21A C21 H21B 109.5 . . ?
H21A C21 H21C 109.5 . . ?
H21B C21 H21C 109.5 . . ?
H21D C21 H21E 109.5 . . ?
H21D C21 H21F 109.5 . . ?
H21E C21 H21F 109.5 . . ?
C22 C21 H21A 109.5 . . ?
C22 C21 H21B 109.5 . . ?
C22 C21 H21C 109.5 . . ?
N27A C21 H21D 109.5 . . ?
N27A C21 H21E 109.5 . . ?
N27A C21 H21F 109.5 . . ?
N27 C23 H23A 109.5 . . ?
N27 C23 H23B 109.5 . . ?
N27 C23 H23C 109.5 . . ?
H23A C23 H23B 109.5 . . ?
H23A C23 H23C 109.5 . . ?
H23B C23 H23C 109.5 . . ?
H23D C23 H23E 109.5 . . ?
H23D C23 H23F 109.5 . . ?
H23E C23 H23F 109.5 . . ?
N27A C23 H23D 109.5 . . ?
N27A C23 H23E 109.5 . . ?
N27A C23 H23F 109.5 . . ?
N27 C24 H24A 109.5 . . ?
N27 C24 H24B 109.5 . . ?
N27 C24 H24C 109.5 . . ?
H24A C24 H24B 109.5 . . ?
H24A C24 H24C 109.5 . . ?
H24B C24 H24C 109.5 . . ?
H24D C24 H24E 109.5 . . ?
H24D C24 H24F 109.5 . . ?
H24E C24 H24F 109.5 . . ?
C22A C24 H24D 109.5 . . ?
C22A C24 H24E 109.5 . . ?
C22A C24 H24F 109.5 . . ?
C26 N28 C27 113.6(7) . . ?
C26 N28 C28 118.8(7) . . ?
C28 N28 C27 127.4(7) . . ?
H25A C25 H25B 109.5 . . ?
H25A C25 H25C 109.5 . . ?
H25B C25 H25C 109.5 . . ?
H25D C25 H25E 109.5 . . ?
H25D C25 H25F 109.5 . . ?
H25E C25 H25F 109.5 . . ?
C26 C25 H25A 109.5 . . ?
C26 C25 H25B 109.5 . . ?
C26 C25 H25C 109.5 . . ?
N28A C25 H25D 109.5 . . ?
N28A C25 H25E 109.5 . . ?
N28A C25 H25F 109.5 . . ?
O28 C26 N28 112.8(8) . . ?
O28 C26 C25 132.5(8) . . ?
C25 C26 N28 114.2(7) . . ?
N28 C27 H27A 109.5 . . ?
N28 C27 H27B 109.5 . . ?
N28 C27 H27C 109.5 . . ?
H27A C27 H27B 109.5 . . ?
H27A C27 H27C 109.5 . . ?
H27B C27 H27C 109.5 . . ?
H27D C27 H27E 109.5 . . ?
H27D C27 H27F 109.5 . . ?
H27E C27 H27F 109.5 . . ?
C26A C27 H27D 109.5 . . ?
C26A C27 H27E 109.5 . . ?
C26A C27 H27F 109.5 . . ?
N28 C28 H28A 109.5 . . ?
N28 C28 H28B 109.5 . . ?
N28 C28 H28C 109.5 . . ?
H28A C28 H28B 109.5 . . ?
H28A C28 H28C 109.5 . . ?
H28B C28 H28C 109.5 . . ?
H28D C28 H28E 109.5 . . ?
H28D C28 H28F 109.5 . . ?
H28E C28 H28F 109.5 . . ?
N28A C28 H28D 109.5 . . ?
N28A C28 H28E 109.5 . . ?
N28A C28 H28F 109.5 . . ?
C13 N25A C16 130.0(15) . . ?
C14A N25A C13 115.2(17) . . ?
C14A N25A C16 114.1(18) . . ?
O25 C14A C15 130.4(19) . . ?
N25A C14A O25 115.0(19) . . ?
N25A C14A C15 114.6(18) . . ?
O28 C26A C27 129.3(10) . . ?
O28 C26A N28A 122.4(12) . . ?
N28A C26A C27 108.2(9) . . ?
C25 N28A C28 127.3(9) . . ?
C26A N28A C25 110.0(10) . . ?
C26A N28A C28 122.4(11) . . ?
O27 C22 N27 121.0(9) . . ?
O27 C22 C21 127.3(8) . . ?
N27 C22 C21 111.3(7) . . ?
C23 N27A C21 136.0(11) . . ?
C22A N27A C21 104.0(13) . . ?
C22A N27A C23 116.5(14) . . ?
O27 C22A C24 122.0(14) . . ?
N27A C22A O27 123.2(16) . . ?
N27A C22A C24 114.8(15) . . ?

loop_
_geom_bond_atom_site_label_1
_geom_bond_atom_site_label_2
_geom_bond_distance
_geom_bond_site_symmetry_2
_geom_bond_publ_flag
O1 N1 1.205(7) . ?
O2 N1 1.211(6) . ?
O3 N4 1.199(6) . ?
O4 N4 1.228(6) . ?
O5 N6 1.224(6) . ?
O6 N6 1.217(6) . ?
O7 N8 1.219(5) . ?
O8 N8 1.218(5) . ?
O9 N10 1.209(5) . ?
O10 N10 1.212(5) . ?
O11 N12 1.223(6) . ?
O12 N12 1.219(6) . ?
O13 N14 1.217(5) . ?
O14 N14 1.209(5) . ?
O15 N16 1.223(6) . ?
O16 N16 1.236(6) . ?
O17 N18 1.206(6) . ?
O18 N18 1.224(5) . ?
O19 N20 1.212(6) . ?
O20 N20 1.220(6) . ?
O21 N22 1.221(6) . ?
O22 N22 1.220(6) . ?
O23 N24 1.215(6) . ?
O24 N24 1.214(6) . ?
N1 N2 1.418(6) . ?
N2 C1 1.449(6) . ?
N2 C2 1.456(6) . ?
N3 N4 1.446(5) . ?
N3 C1 1.485(6) . ?
N3 C5 1.463(6) . ?
N5 N6 1.379(5) . ?
N5 C4 1.475(6) . ?
N5 C5 1.456(6) . ?
N7 N8 1.388(5) . ?
N7 C3 1.427(5) . ?
N7 C4 1.437(5) . ?
N9 N10 1.419(5) . ?
N9 C2 1.465(6) . ?
N9 C6 1.456(6) . ?
N11 N12 1.424(5) . ?
N11 C3 1.481(5) . ?
N11 C6 1.453(6) . ?
N13 N14 1.391(5) . ?
N13 C7 1.439(5) . ?
N13 C8 1.435(5) . ?
N15 N16 1.365(5) . ?
N15 C7 1.466(5) . ?
N15 C11 1.465(6) . ?
N17 N18 1.438(5) . ?
N17 C10 1.485(6) . ?
N17 C11 1.448(5) . ?
N19 N20 1.422(5) . ?
N19 C9 1.468(5) . ?
N19 C10 1.445(6) . ?
N21 N22 1.426(5) . ?
N21 C8 1.487(5) . ?
N21 C12 1.445(6) . ?
N23 N24 1.417(5) . ?
N23 C9 1.460(6) . ?
N23 C12 1.459(5) . ?
C1 H1 1.0000 . ?
C1 C4 1.566(6) . ?
C2 H2 1.0000 . ?
C2 C3 1.580(6) . ?
C3 H3 1.0000 . ?
C4 H4 1.0000 . ?
C5 H5 1.0000 . ?
C5 C6 1.598(6) . ?
C6 H6 1.0000 . ?
C7 H7 1.0000 . ?
C7 C10 1.567(6) . ?
C8 H8 1.0000 . ?
C8 C9 1.564(6) . ?
C9 H9 1.0000 . ?
C10 H10 1.0000 . ?
C11 H11 1.0000 . ?
C11 C12 1.587(6) . ?
C12 H12 1.0000 . ?
O25 C14 1.232(7) . ?
O25 C14A 1.30(2) . ?
N25 C14 1.391(8) . ?
N25 C15 1.453(7) . ?
N25 C16 1.449(7) . ?
C13 H13A 0.9800 . ?
C13 H13B 0.9800 . ?
C13 H13C 0.9800 . ?
C13 H13D 0.9800 . ?
C13 H13E 0.9800 . ?
C13 H13F 0.9800 . ?
C13 C14 1.536(8) . ?
C13 N25A 1.50(2) . ?
C15 H15A 0.9800 . ?
C15 H15B 0.9800 . ?
C15 H15C 0.9800 . ?
C15 H15D 0.9800 . ?
C15 H15E 0.9800 . ?
C15 H15F 0.9800 . ?
C15 C14A 1.57(2) . ?
C16 H16A 0.9800 . ?
C16 H16B 0.9800 . ?
C16 H16C 0.9800 . ?
C16 H16D 0.9800 . ?
C16 H16E 0.9800 . ?
C16 H16F 0.9800 . ?
C16 N25A 1.56(2) . ?
O26 C18 1.219(5) . ?
N26 C18 1.363(7) . ?
N26 C19 1.467(7) . ?
N26 C20 1.454(6) . ?
C17 H17A 0.9800 . ?
C17 H17B 0.9800 . ?
C17 H17C 0.9800 . ?
C17 C18 1.506(7) . ?
C19 H19A 0.9800 . ?
C19 H19B 0.9800 . ?
C19 H19C 0.9800 . ?
C20 H20A 0.9800 . ?
C20 H20B 0.9800 . ?
C20 H20C 0.9800 . ?
O27 C22 1.165(9) . ?
O27 C22A 1.358(19) . ?
N27 C23 1.526(9) . ?
N27 C24 1.475(8) . ?
N27 C22 1.341(13) . ?
C21 H21A 0.9800 . ?
C21 H21B 0.9800 . ?
C21 H21C 0.9800 . ?
C21 H21D 0.9800 . ?
C21 H21E 0.9800 . ?
C21 H21F 0.9800 . ?
C21 C22 1.587(12) . ?
C21 N27A 1.572(15) . ?
C23 H23A 0.9800 . ?
C23 H23B 0.9800 . ?
C23 H23C 0.9800 . ?
C23 H23D 0.9800 . ?
C23 H23E 0.9800 . ?
C23 H23F 0.9800 . ?
C23 N27A 1.402(14) . ?
C24 H24A 0.9800 . ?
C24 H24B 0.9800 . ?
C24 H24C 0.9800 . ?
C24 H24D 0.9800 . ?
C24 H24E 0.9800 . ?
C24 H24F 0.9800 . ?
C24 C22A 1.60(2) . ?
O28 C26 1.283(9) . ?
O28 C26A 1.213(12) . ?
N28 C26 1.449(10) . ?
N28 C27 1.479(9) . ?
N28 C28 1.461(8) . ?
C25 H25A 0.9800 . ?
C25 H25B 0.9800 . ?
C25 H25C 0.9800 . ?
C25 H25D 0.9800 . ?
C25 H25E 0.9800 . ?
C25 H25F 0.9800 . ?
C25 C26 1.438(12) . ?
C25 N28A 1.517(15) . ?
C27 H27A 0.9800 . ?
C27 H27B 0.9800 . ?
C27 H27C 0.9800 . ?
C27 H27D 0.9800 . ?
C27 H27E 0.9800 . ?
C27 H27F 0.9800 . ?
C27 C26A 1.604(14) . ?
C28 H28A 0.9800 . ?
C28 H28B 0.9800 . ?
C28 H28C 0.9800 . ?
C28 H28D 0.9800 . ?
C28 H28E 0.9800 . ?
C28 H28F 0.9800 . ?
C28 N28A 1.545(13) . ?
N25A C14A 1.27(3) . ?
C26A N28A 1.290(17) . ?
N27A C22A 1.31(2) . ?

loop_
_geom_hbond_atom_site_label_D
_geom_hbond_atom_site_label_H
_geom_hbond_atom_site_label_A
_geom_hbond_distance_DH
_geom_hbond_distance_HA
_geom_hbond_distance_DA
_geom_hbond_angle_DHA
_geom_hbond_site_symmetry_A
_geom_hbond_publ_flag
C1 H1 O25 1.00 2.61 3.138(6) 112.8 . yes
C4 H4 O25 1.00 2.11 2.857(5) 130.2 . yes
C6 H6 O6 1.00 2.54 3.346(5) 137.0 2_646 yes
C7 H7 O26 1.00 2.13 2.795(5) 122.0 . yes
C10 H10 O26 1.00 2.53 3.018(5) 109.9 . yes
C11 H11 O16 1.00 2.61 3.317(6) 127.6 2_647 yes
C17 H17A O4 0.98 2.68 3.206(7) 113.7 . yes
C20 H20B O10 0.98 2.46 3.174(8) 129.2 2_656 yes
C20 H20B O12 0.98 2.90 3.466(8) 117.8 2_646 yes

loop_
_geom_torsion_atom_site_label_1
_geom_torsion_atom_site_label_2
_geom_torsion_atom_site_label_3
_geom_torsion_atom_site_label_4
_geom_torsion
_geom_torsion_site_symmetry_1
_geom_torsion_site_symmetry_2
_geom_torsion_site_symmetry_3
_geom_torsion_site_symmetry_4
_geom_torsion_publ_flag
O1 N1 N2 C1 -21.0(7) . . . . ?
O1 N1 N2 C2 -158.3(5) . . . . ?
O2 N1 N2 C1 164.0(5) . . . . ?
O2 N1 N2 C2 26.7(7) . . . . ?
N1 N2 C1 N3 -79.5(5) . . . . ?
N1 N2 C1 C4 164.3(4) . . . . ?
N1 N2 C2 N9 80.1(5) . . . . ?
N1 N2 C2 C3 -165.8(4) . . . . ?
N2 C1 C4 N5 122.2(3) . . . . ?
N2 C1 C4 N7 3.5(5) . . . . ?
N2 C2 C3 N7 -0.1(4) . . . . ?
N2 C2 C3 N11 -116.8(3) . . . . ?
N3 C1 C4 N5 2.6(4) . . . . ?
N3 C1 C4 N7 -116.1(4) . . . . ?
N3 C5 C6 N9 -0.9(5) . . . . ?
N3 C5 C6 N11 -113.8(4) . . . . ?
N4 N3 C1 N2 140.3(4) . . . . ?
N4 N3 C1 C4 -102.6(4) . . . . ?
N4 N3 C5 N5 87.9(4) . . . . ?
N4 N3 C5 C6 -153.2(3) . . . . ?
N5 C5 C6 N9 109.5(4) . . . . ?
N5 C5 C6 N11 -3.4(5) . . . . ?
N6 N5 C4 N7 -56.6(5) . . . . ?
N6 N5 C4 C1 -173.2(3) . . . . ?
N6 N5 C5 N3 -172.5(3) . . . . ?
N6 N5 C5 C6 70.7(5) . . . . ?
N8 N7 C3 N11 -109.7(4) . . . . ?
N8 N7 C3 C2 137.0(4) . . . . ?
N8 N7 C4 N5 111.3(4) . . . . ?
N8 N7 C4 C1 -138.4(4) . . . . ?
N9 C2 C3 N7 118.1(3) . . . . ?
N9 C2 C3 N11 1.5(4) . . . . ?
N10 N9 C2 N2 -126.5(4) . . . . ?
N10 N9 C2 C3 117.2(4) . . . . ?
N10 N9 C6 N11 -105.1(4) . . . . ?
N10 N9 C6 C5 140.9(4) . . . . ?
N12 N11 C3 N7 126.7(4) . . . . ?
N12 N11 C3 C2 -116.9(4) . . . . ?
N12 N11 C6 N9 103.6(4) . . . . ?
N12 N11 C6 C5 -140.9(3) . . . . ?
N13 C7 C10 N17 116.6(3) . . . . ?
N13 C7 C10 N19 -2.7(4) . . . . ?
N13 C8 C9 N19 -0.5(4) . . . . ?
N13 C8 C9 N23 -118.1(3) . . . . ?
N14 N13 C7 N15 -107.1(4) . . . . ?
N14 N13 C7 C10 142.7(4) . . . . ?
N14 N13 C8 N21 105.2(4) . . . . ?
N14 N13 C8 C9 -141.3(4) . . . . ?
N15 C7 C10 N17 -2.7(4) . . . . ?
N15 C7 C10 N19 -122.0(3) . . . . ?
N15 C11 C12 N21 3.1(5) . . . . ?
N15 C11 C12 N23 -110.3(4) . . . . ?
N16 N15 C7 N13 59.6(5) . . . . ?
N16 N15 C7 C10 175.9(3) . . . . ?
N16 N15 C11 N17 169.7(3) . . . . ?
N16 N15 C11 C12 -73.0(5) . . . . ?
N17 C11 C12 N21 113.4(4) . . . . ?
N17 C11 C12 N23 -0.1(5) . . . . ?
N18 N17 C10 N19 -139.6(3) . . . . ?
N18 N17 C10 C7 103.3(4) . . . . ?
N18 N17 C11 N15 -88.6(4) . . . . ?
N18 N17 C11 C12 153.4(3) . . . . ?
N20 N19 C9 N23 -83.5(5) . . . . ?
N20 N19 C9 C8 162.2(4) . . . . ?
N20 N19 C10 N17 82.5(4) . . . . ?
N20 N19 C10 C7 -161.4(4) . . . . ?
N21 C8 C9 N19 116.7(3) . . . . ?
N21 C8 C9 N23 -0.9(4) . . . . ?
N22 N21 C8 N13 -127.9(4) . . . . ?
N22 N21 C8 C9 115.1(4) . . . . ?
N22 N21 C12 N23 -101.3(4) . . . . ?
N22 N21 C12 C11 142.9(4) . . . . ?
N24 N23 C9 N19 127.5(4) . . . . ?
N24 N23 C9 C8 -116.4(4) . . . . ?
N24 N23 C12 N21 103.8(4) . . . . ?
N24 N23 C12 C11 -140.8(4) . . . . ?
C1 N2 C2 N9 -56.6(5) . . . . ?
C1 N2 C2 C3 57.5(5) . . . . ?
C1 N3 N4 O3 -36.5(5) . . . . ?
C1 N3 N4 O4 149.0(4) . . . . ?
C1 N3 C5 N5 -37.9(4) . . . . ?
C1 N3 C5 C6 81.0(4) . . . . ?
C2 N2 C1 N3 57.0(5) . . . . ?
C2 N2 C1 C4 -59.2(5) . . . . ?
C2 N9 N10 O9 33.9(6) . . . . ?
C2 N9 N10 O10 -150.2(4) . . . . ?
C2 N9 C6 N11 32.4(4) . . . . ?
C2 N9 C6 C5 -81.6(4) . . . . ?
C3 N7 N8 O7 0.1(7) . . . . ?
C3 N7 N8 O8 -176.1(4) . . . . ?
C3 N7 C4 N5 -56.3(5) . . . . ?
C3 N7 C4 C1 54.0(5) . . . . ?
C3 N11 N12 O11 146.4(4) . . . . ?
C3 N11 N12 O12 -38.8(5) . . . . ?
C3 N11 C6 N9 -31.3(4) . . . . ?
C3 N11 C6 C5 84.2(4) . . . . ?
C4 N5 N6 O5 160.5(4) . . . . ?
C4 N5 N6 O6 -21.9(6) . . . . ?
C4 N5 C5 N3 41.9(4) . . . . ?
C4 N5 C5 C6 -74.9(4) . . . . ?
C4 N7 N8 O7 -167.0(4) . . . . ?
C4 N7 N8 O8 16.8(7) . . . . ?
C4 N7 C3 N11 57.8(5) . . . . ?
C4 N7 C3 C2 -55.5(5) . . . . ?
C5 N3 N4 O3 -158.3(4) . . . . ?
C5 N3 N4 O4 27.1(5) . . . . ?
C5 N3 C1 N2 -94.6(4) . . . . ?
C5 N3 C1 C4 22.5(4) . . . . ?
C5 N5 N6 O5 18.1(6) . . . . ?
C5 N5 N6 O6 -164.2(4) . . . . ?
C5 N5 C4 N7 88.8(4) . . . . ?
C5 N5 C4 C1 -27.8(4) . . . . ?
C6 N9 N10 O9 167.2(4) . . . . ?
C6 N9 N10 O10 -16.9(6) . . . . ?
C6 N9 C2 N2 95.7(4) . . . . ?
C6 N9 C2 C3 -20.5(4) . . . . ?
C6 N11 N12 O11 15.7(6) . . . . ?
C6 N11 N12 O12 -169.5(4) . . . . ?
C6 N11 C3 N7 -98.3(4) . . . . ?
C6 N11 C3 C2 18.2(4) . . . . ?
C7 N13 N14 O13 -17.3(6) . . . . ?
C7 N13 N14 O14 165.5(4) . . . . ?
C7 N13 C8 N21 -57.2(4) . . . . ?
C7 N13 C8 C9 56.3(4) . . . . ?
C7 N15 N16 O15 18.0(6) . . . . ?
C7 N15 N16 O16 -161.7(4) . . . . ?
C7 N15 C11 N17 -41.8(4) . . . . ?
C7 N15 C11 C12 75.5(4) . . . . ?
C8 N13 N14 O13 -179.2(4) . . . . ?
C8 N13 N14 O14 3.5(7) . . . . ?
C8 N13 C7 N15 55.4(5) . . . . ?
C8 N13 C7 C10 -54.8(4) . . . . ?
C8 N21 N22 O21 39.1(6) . . . . ?
C8 N21 N22 O22 -144.5(4) . . . . ?
C8 N21 C12 N23 32.1(4) . . . . ?
C8 N21 C12 C11 -83.7(4) . . . . ?
C9 N19 N20 O19 -23.8(7) . . . . ?
C9 N19 N20 O20 158.1(5) . . . . ?
C9 N19 C10 N17 -57.6(5) . . . . ?
C9 N19 C10 C7 58.6(5) . . . . ?
C9 N23 N24 O23 147.9(4) . . . . ?
C9 N23 N24 O24 -36.5(6) . . . . ?
C9 N23 C12 N21 -32.8(4) . . . . ?
C9 N23 C12 C11 82.6(4) . . . . ?
C10 N17 N18 O17 -143.7(4) . . . . ?
C10 N17 N18 O18 40.0(5) . . . . ?
C10 N17 C11 N15 37.6(4) . . . . ?
C10 N17 C11 C12 -80.5(4) . . . . ?
C10 N19 N20 O19 -164.3(5) . . . . ?
C10 N19 N20 O20 17.6(7) . . . . ?
C10 N19 C9 N23 57.2(5) . . . . ?
C10 N19 C9 C8 -57.1(5) . . . . ?
C11 N15 N16 O15 163.5(4) . . . . ?
C11 N15 N16 O16 -16.1(6) . . . . ?
C11 N15 C7 N13 -88.9(4) . . . . ?
C11 N15 C7 C10 27.4(4) . . . . ?
C11 N17 N18 O17 -21.4(5) . . . . ?
C11 N17 N18 O18 162.4(4) . . . . ?
C11 N17 C10 N19 94.6(4) . . . . ?
C11 N17 C10 C7 -22.5(4) . . . . ?
C12 N21 N22 O21 168.5(4) . . . . ?
C12 N21 N22 O22 -15.1(6) . . . . ?
C12 N21 C8 N13 97.9(4) . . . . ?
C12 N21 C8 C9 -19.0(4) . . . . ?
C12 N23 N24 O23 15.8(6) . . . . ?
C12 N23 N24 O24 -168.6(4) . . . . ?
C12 N23 C9 N19 -95.7(4) . . . . ?
C12 N23 C9 C8 20.4(4) . . . . ?
C13 N25A C14A O25 5(3) . . . . ?
C13 N25A C14A C15 -175.6(14) . . . . ?
C15 N25 C14 O25 1.2(10) . . . . ?
C15 N25 C14 C13 -177.2(6) . . . . ?
C16 N25 C14 O25 176.6(7) . . . . ?
C16 N25 C14 C13 -1.8(10) . . . . ?
C16 N25A C14A O25 175.8(15) . . . . ?
C16 N25A C14A C15 -5(3) . . . . ?
C19 N26 C18 O26 -5.9(9) . . . . ?
C19 N26 C18 C17 176.2(6) . . . . ?
C20 N26 C18 O26 -178.6(6) . . . . ?
C20 N26 C18 C17 3.6(9) . . . . ?
C21 N27A C22A O27 -10.8(19) . . . . ?
C21 N27A C22A C24 171.6(10) . . . . ?
C23 N27 C22 O27 -171.5(7) . . . . ?
C23 N27 C22 C21 1.8(11) . . . . ?
C23 N27A C22A O27 -173.0(12) . . . . ?
C23 N27A C22A C24 9.5(19) . . . . ?
C24 N27 C22 O27 3.3(12) . . . . ?
C24 N27 C22 C21 176.5(7) . . . . ?
O28 C26A N28A C25 -1.6(18) . . . . ?
O28 C26A N28A C28 -175.9(10) . . . . ?
C27 N28 C26 O28 -9.1(12) . . . . ?
C27 N28 C26 C25 178.0(9) . . . . ?
C27 C26A N28A C25 -178.1(9) . . . . ?
C27 C26A N28A C28 7.6(16) . . . . ?
C28 N28 C26 O28 175.9(8) . . . . ?
C28 N28 C26 C25 3.0(13) . . . . ?
